data_4068781
loop_
_publ_author_name
'Lin, Yumei'
'Gong, Lei'
'Xu, Hui'
'He, Xumin'
'Wen, Ting Bin'
'Xia, Haiping'

_publ_section_title
;
 Nine-Membered Osmacycles Derived from Metathesis Reactions between
 Alkynes and an Osmafuran
;
_journal_issue 5
_journal_name_full Organometallics
_journal_page_first 1524
_journal_paper_doi 10.1021/om8010867
_journal_volume 28
_journal_year 2009
_chemical_formula_moiety 'C57 H48 Cl2 O2 Os P2&#x00A3;&#x00AC;H2O,0.5CH2Cl2'
_chemical_formula_sum 'C57.5 H51 Cl3 O3 Os P2'
_chemical_formula_weight 1148.47
_chemical_name_systematic
; 
 ? 
;
_space_group_IT_number 2
_symmetry_cell_setting triclinic
_symmetry_space_group_name_Hall '-P 1'
_symmetry_space_group_name_H-M 'P -1'
_atom_sites_solution_hydrogens geom
_atom_sites_solution_primary direct
_atom_sites_solution_secondary difmap
_audit_creation_method SHELXL-97
_cell_angle_alpha 104.013(3)
_cell_angle_beta 105.535(3)
_cell_angle_gamma 102.005(3)
_cell_formula_units_Z 2
_cell_length_a 13.3346(5)
_cell_length_b 13.6669(4)
_cell_length_c 16.7686(5)
_cell_measurement_reflns_used 10516
_cell_measurement_temperature 173(2)
_cell_measurement_theta_max 29.1306
_cell_measurement_theta_min 2.3160
_cell_volume 2732.29(18)
_computing_structure_refinement 'SHELXL-97 (Sheldrick, 1997)'
_computing_structure_solution 'SHELXS-97 (Sheldrick, 1990)'
_diffrn_ambient_temperature 173(2)
_diffrn_measured_fraction_theta_full 0.987
_diffrn_measured_fraction_theta_max 0.987
_diffrn_radiation_monochromator graphite
_diffrn_radiation_source 'fine-focus sealed tube'
_diffrn_radiation_type MoK\a
_diffrn_radiation_wavelength 0.71073
_diffrn_reflns_av_R_equivalents 0.0401
_diffrn_reflns_av_sigmaI/netI 0.0732
_diffrn_reflns_limit_h_max 15
_diffrn_reflns_limit_h_min -12
_diffrn_reflns_limit_k_max 16
_diffrn_reflns_limit_k_min -16
_diffrn_reflns_limit_l_max 19
_diffrn_reflns_limit_l_min -19
_diffrn_reflns_number 21566
_diffrn_reflns_theta_full 25.00
_diffrn_reflns_theta_max 25.00
_diffrn_reflns_theta_min 2.33
_exptl_absorpt_coefficient_mu 2.580
_exptl_absorpt_correction_T_max 1.00000
_exptl_absorpt_correction_T_min 0.94134
_exptl_absorpt_correction_type multi-scan
_exptl_crystal_colour brown
_exptl_crystal_density_diffrn 1.396
_exptl_crystal_density_method 'not measured'
_exptl_crystal_description block
_exptl_crystal_F_000 1154
_exptl_crystal_size_max 0.22
_exptl_crystal_size_mid 0.20
_exptl_crystal_size_min 0.17
_refine_diff_density_max 3.828
_refine_diff_density_min -0.529
_refine_diff_density_rms 0.201
_refine_ls_extinction_method none
_refine_ls_goodness_of_fit_ref 1.095
_refine_ls_hydrogen_treatment constr
_refine_ls_matrix_type full
_refine_ls_number_parameters 622
_refine_ls_number_reflns 9496
_refine_ls_number_restraints 24
_refine_ls_restrained_S_all 1.098
_refine_ls_R_factor_all 0.0642
_refine_ls_R_factor_gt 0.0510
_refine_ls_shift/su_max 0.001
_refine_ls_shift/su_mean 0.000
_refine_ls_structure_factor_coef Fsqd
_refine_ls_weighting_details 'calc w=1/[\s^2^(Fo^2^)+(0.1081P)^2^+0.0000P] where P=(Fo^2^+2Fc^2^)/3'
_refine_ls_weighting_scheme calc
_refine_ls_wR_factor_gt 0.1634
_refine_ls_wR_factor_ref 0.1695
_reflns_number_gt 7587
_reflns_number_total 9496
_reflns_threshold_expression >2sigma(I)
_cod_data_source_file om8010867_si_003.cif
_cod_data_source_block complex4
_cod_original_cell_volume 2732.29(15)
_cod_original_sg_symbol_H-M P-1
_cod_original_formula_sum 'C57.50 H51 Cl3 O3 Os P2'
_cod_database_code 4068781

loop_
_symmetry_equiv_pos_as_xyz
'x, y, z'
'-x, -y, -z'

loop_
_atom_site_label
_atom_site_type_symbol
_atom_site_fract_x
_atom_site_fract_y
_atom_site_fract_z
_atom_site_U_iso_or_equiv
_atom_site_adp_type
_atom_site_occupancy
_atom_site_symmetry_multiplicity
_atom_site_calc_flag
_atom_site_refinement_flags
Os1 Os 0.32567(2) 0.23662(3) 0.27130(2) 0.01799(13) Uani 1 1 d .
Cl1 Cl 0.51514(16) 0.35028(17) 0.30803(14) 0.0266(5) Uani 1 1 d .
Cl2 Cl 0.26610(17) 0.37437(17) 0.21799(14) 0.0265(5) Uani 1 1 d .
P1 P 0.41023(17) 0.15255(17) 0.36462(14) 0.0194(5) Uani 1 1 d .
P2 P -0.00446(17) 0.20601(18) 0.31747(14) 0.0213(5) Uani 1 1 d .
O1 O 0.3096(4) 0.3302(4) 0.3864(3) 0.0207(13) Uani 1 1 d .
C1 C 0.1712(6) 0.1693(6) 0.2532(5) 0.0183(17) Uani 1 1 d .
C2 C 0.1292(7) 0.2273(6) 0.3128(5) 0.0209(18) Uani 1 1 d .
C3 C 0.2109(7) 0.3155(6) 0.3792(5) 0.0206(18) Uani 1 1 d .
O2 O 0.1791(5) 0.3782(5) 0.4334(4) 0.0267(14) Uani 1 1 d .
C4 C 0.2612(7) 0.4584(7) 0.5117(6) 0.029(2) Uani 1 1 d .
H4A H 0.3270 0.4880 0.4987 0.034 Uiso 1 1 calc R
H4B H 0.2824 0.4273 0.5589 0.034 Uiso 1 1 calc R
C6 C 0.1128(7) 0.0749(6) 0.1824(5) 0.0213(18) Uani 1 1 d .
H6A H 0.0362 0.0458 0.1652 0.026 Uiso 1 1 calc R
C7 C 0.1735(7) 0.0298(7) 0.1415(5) 0.0218(18) Uani 1 1 d .
C8 C 0.2910(7) 0.0896(7) 0.1712(5) 0.024(2) Uani 1 1 d .
H8A H 0.3446 0.0485 0.1801 0.029 Uiso 1 1 calc R
C9 C 0.3170(7) 0.1747(7) 0.1380(5) 0.025(2) Uani 1 1 d .
H9A H 0.2494 0.1799 0.0976 0.030 Uiso 1 1 calc R
C71 C 0.1321(7) -0.0735(7) 0.0725(5) 0.0234(19) Uani 1 1 d .
C72 C 0.1993(8) -0.1299(9) 0.0504(8) 0.048(3) Uani 1 1 d .
H72A H 0.2756 -0.1014 0.0797 0.057 Uiso 1 1 calc R
C73 C 0.1590(10) -0.2281(9) -0.0139(9) 0.063(4) Uani 1 1 d .
H73A H 0.2075 -0.2658 -0.0281 0.076 Uiso 1 1 calc R
C74 C 0.0488(9) -0.2703(8) -0.0567(7) 0.043(3) Uani 1 1 d .
H74A H 0.0210 -0.3381 -0.0993 0.052 Uiso 1 1 calc R
C75 C -0.0205(9) -0.2151(9) -0.0382(7) 0.045(3) Uani 1 1 d .
H75A H -0.0965 -0.2431 -0.0687 0.054 Uiso 1 1 calc R
C76 C 0.0215(8) -0.1172(8) 0.0261(7) 0.039(3) Uani 1 1 d .
H76A H -0.0272 -0.0789 0.0387 0.047 Uiso 1 1 calc R
C91 C 0.4097(7) 0.1987(8) 0.1048(6) 0.031(2) Uani 1 1 d .
C92 C 0.4277(9) 0.2880(9) 0.0809(6) 0.040(2) Uani 1 1 d .
H92A H 0.3870 0.3358 0.0925 0.048 Uiso 1 1 calc R
C93 C 0.5031(9) 0.3107(10) 0.0406(7) 0.048(3) Uani 1 1 d .
H93A H 0.5140 0.3731 0.0245 0.058 Uiso 1 1 calc R
C94 C 0.5624(9) 0.2418(13) 0.0240(7) 0.065(4) Uani 1 1 d .
H94A H 0.6135 0.2559 -0.0049 0.078 Uiso 1 1 calc R
C95 C 0.5486(9) 0.1547(11) 0.0483(7) 0.050(3) Uani 1 1 d .
H95A H 0.5913 0.1085 0.0381 0.060 Uiso 1 1 calc R
C96 C 0.4710(8) 0.1318(9) 0.0890(6) 0.037(2) Uani 1 1 d .
H96A H 0.4610 0.0697 0.1057 0.045 Uiso 1 1 calc R
C111 C 0.3219(7) 0.0834(7) 0.4126(6) 0.0229(19) Uani 1 1 d .
C112 C 0.3467(7) 0.1013(7) 0.5020(6) 0.027(2) Uani 1 1 d .
H11A H 0.4116 0.1540 0.5407 0.032 Uiso 1 1 calc R
C113 C 0.2802(8) 0.0454(8) 0.5361(6) 0.033(2) Uani 1 1 d .
H11B H 0.2992 0.0608 0.5976 0.039 Uiso 1 1 calc R
C114 C 0.1868(8) -0.0325(7) 0.4821(6) 0.032(2) Uani 1 1 d .
H11C H 0.1421 -0.0725 0.5055 0.038 Uiso 1 1 calc R
C115 C 0.1588(7) -0.0517(7) 0.3925(6) 0.030(2) Uani 1 1 d .
H11D H 0.0939 -0.1045 0.3540 0.035 Uiso 1 1 calc R
C116 C 0.2271(7) 0.0073(7) 0.3588(6) 0.027(2) Uani 1 1 d .
H11E H 0.2069 -0.0058 0.2976 0.032 Uiso 1 1 calc R
C121 C 0.4673(6) 0.0506(7) 0.3185(5) 0.0222(19) Uani 1 1 d .
C122 C 0.4329(8) -0.0533(7) 0.3131(6) 0.031(2) Uani 1 1 d .
H12A H 0.3820 -0.0742 0.3404 0.037 Uiso 1 1 calc R
C123 C 0.4717(8) -0.1295(8) 0.2677(7) 0.040(3) Uani 1 1 d .
H12B H 0.4450 -0.2018 0.2622 0.047 Uiso 1 1 calc R
C124 C 0.5494(8) -0.0973(8) 0.2313(6) 0.038(3) Uani 1 1 d .
H12C H 0.5759 -0.1481 0.2004 0.046 Uiso 1 1 calc R
C125 C 0.5887(9) 0.0070(8) 0.2394(7) 0.039(2) Uani 1 1 d .
H12D H 0.6437 0.0282 0.2158 0.047 Uiso 1 1 calc R
C126 C 0.5481(8) 0.0813(8) 0.2820(6) 0.033(2) Uani 1 1 d .
H12E H 0.5747 0.1533 0.2867 0.039 Uiso 1 1 calc R
C131 C 0.5244(7) 0.2373(7) 0.4628(6) 0.0244(19) Uani 1 1 d .
C132 C 0.5234(7) 0.3371(7) 0.5087(5) 0.0251(19) Uani 1 1 d .
H13A H 0.4690 0.3668 0.4842 0.030 Uiso 1 1 calc R
C133 C 0.6012(7) 0.3929(7) 0.5897(6) 0.028(2) Uani 1 1 d .
H13B H 0.5988 0.4602 0.6203 0.034 Uiso 1 1 calc R
C134 C 0.6803(8) 0.3539(8) 0.6261(6) 0.036(2) Uani 1 1 d .
H13C H 0.7334 0.3938 0.6815 0.044 Uiso 1 1 calc R
C135 C 0.6838(8) 0.2521(8) 0.5810(7) 0.039(2) Uani 1 1 d .
H13D H 0.7395 0.2241 0.6059 0.046 Uiso 1 1 calc R
C136 C 0.6063(7) 0.1959(8) 0.5019(6) 0.032(2) Uani 1 1 d .
H13E H 0.6075 0.1275 0.4725 0.038 Uiso 1 1 calc R
C211 C -0.0699(7) 0.2983(7) 0.2833(5) 0.026(2) Uani 1 1 d .
C212 C -0.1836(8) 0.2786(9) 0.2657(6) 0.037(2) Uani 1 1 d .
H21A H -0.2246 0.2162 0.2710 0.044 Uiso 1 1 calc R
C213 C -0.2353(9) 0.3499(10) 0.2409(7) 0.044(3) Uani 1 1 d .
H21B H -0.3115 0.3369 0.2290 0.053 Uiso 1 1 calc R
C214 C -0.1741(10) 0.4403(10) 0.2336(7) 0.048(3) Uani 1 1 d .
H21C H -0.2091 0.4898 0.2173 0.057 Uiso 1 1 calc R
C215 C -0.0637(10) 0.4605(8) 0.2494(6) 0.046(3) Uani 1 1 d .
H21D H -0.0236 0.5226 0.2432 0.055 Uiso 1 1 calc R
C216 C -0.0106(8) 0.3882(8) 0.2748(6) 0.032(2) Uani 1 1 d .
H21E H 0.0655 0.4015 0.2860 0.039 Uiso 1 1 calc R
C221 C -0.0937(7) 0.0778(7) 0.2498(6) 0.026(2) Uani 1 1 d .
C222 C -0.1049(8) -0.0059(8) 0.2809(6) 0.032(2) Uani 1 1 d .
H22A H -0.0668 0.0041 0.3403 0.038 Uiso 1 1 calc R
C223 C -0.1712(9) -0.1058(8) 0.2268(8) 0.046(3) Uani 1 1 d .
H22B H -0.1789 -0.1637 0.2489 0.055 Uiso 1 1 calc R
C224 C -0.2269(8) -0.1200(9) 0.1382(8) 0.046(3) Uani 1 1 d .
H22C H -0.2710 -0.1881 0.1001 0.055 Uiso 1 1 calc R
C225 C -0.2175(8) -0.0367(9) 0.1078(7) 0.042(3) Uani 1 1 d .
H22D H -0.2567 -0.0459 0.0488 0.050 Uiso 1 1 calc R
C226 C -0.1507(7) 0.0625(8) 0.1626(6) 0.032(2) Uani 1 1 d .
H22E H -0.1437 0.1205 0.1406 0.038 Uiso 1 1 calc R
C231 C 0.0043(7) 0.2202(7) 0.4308(6) 0.025(2) Uani 1 1 d .
C232 C -0.0522(8) 0.2786(7) 0.4704(6) 0.031(2) Uani 1 1 d .
H23A H -0.1046 0.3035 0.4369 0.037 Uiso 1 1 calc R
C233 C -0.0325(9) 0.3003(8) 0.5576(7) 0.040(3) Uani 1 1 d .
H23B H -0.0703 0.3414 0.5853 0.048 Uiso 1 1 calc R
C234 C 0.0440(8) 0.2617(8) 0.6068(6) 0.034(2) Uani 1 1 d .
H23C H 0.0584 0.2770 0.6678 0.041 Uiso 1 1 calc R
C235 C 0.0969(8) 0.2028(8) 0.5667(6) 0.034(2) Uani 1 1 d .
H23D H 0.1475 0.1757 0.5999 0.040 Uiso 1 1 calc R
C236 C 0.0790(7) 0.1814(7) 0.4790(6) 0.028(2) Uani 1 1 d .
H23E H 0.1172 0.1405 0.4517 0.034 Uiso 1 1 calc R
C1S C 0.4807(13) 0.4310(13) 0.7678(10) 0.019(3) Uani 0.50 1 d PU
H1SA H 0.4670 0.5007 0.7812 0.023 Uiso 0.50 1 calc PR
H1SB H 0.5364 0.4357 0.7389 0.023 Uiso 0.50 1 calc PR
Cl1A Cl 0.5354(5) 0.4106(5) 0.8647(4) 0.0591(16) Uani 0.50 1 d PU
Cl1B Cl 0.3646(5) 0.3420(4) 0.6951(4) 0.064(2) Uani 0.50 1 d P
C5 C 0.2099(9) 0.5415(9) 0.5382(8) 0.056(4) Uani 1 1 d .
H5A H 0.2616 0.5972 0.5907 0.084 Uiso 1 1 calc R
H5B H 0.1448 0.5109 0.5506 0.084 Uiso 1 1 calc R
H5C H 0.1895 0.5716 0.4909 0.084 Uiso 1 1 calc R
O1W O 1.2524(14) 1.4032(13) 0.9185(10) 0.058(4) Uani 0.50 1 d PU
H1WA H 1.1836 1.3776 0.8996 0.069 Uiso 0.50 1 d PR
H1WB H 1.2444 1.4571 0.9511 0.069 Uiso 0.50 1 d PR
O2W O 1.0819(13) 1.7173(11) 1.2030(9) 0.047(4) Uani 0.50 1 d PU
H2WA H 1.0171 1.7101 1.1723 0.057 Uiso 0.50 1 d PR
H2WB H 1.1410 1.7101 1.1959 0.057 Uiso 0.50 1 d PR

loop_
_atom_site_aniso_label
_atom_site_aniso_U_11
_atom_site_aniso_U_22
_atom_site_aniso_U_33
_atom_site_aniso_U_23
_atom_site_aniso_U_13
_atom_site_aniso_U_12
Os1 0.01479(18) 0.01705(19) 0.0192(2) 0.00159(13) 0.00559(13) 0.00363(13)
Cl1 0.0186(10) 0.0274(11) 0.0281(11) 0.0070(9) 0.0055(9) -0.0001(9)
Cl2 0.0262(11) 0.0228(11) 0.0279(11) 0.0065(9) 0.0060(9) 0.0078(9)
P1 0.0159(10) 0.0177(11) 0.0220(11) 0.0024(9) 0.0064(9) 0.0038(9)
P2 0.0168(11) 0.0223(11) 0.0219(11) 0.0014(9) 0.0067(9) 0.0063(9)
O1 0.015(3) 0.020(3) 0.020(3) -0.001(2) 0.002(2) 0.004(2)
C1 0.019(4) 0.018(4) 0.022(4) 0.008(3) 0.009(3) 0.011(3)
C2 0.019(4) 0.019(4) 0.020(4) 0.002(4) 0.007(3) 0.002(3)
C3 0.023(5) 0.018(4) 0.021(4) 0.003(4) 0.010(4) 0.008(4)
O2 0.019(3) 0.023(3) 0.029(3) -0.005(3) 0.008(3) 0.003(3)
C4 0.020(4) 0.026(5) 0.024(5) -0.007(4) 0.002(4) 0.000(4)
C6 0.017(4) 0.020(4) 0.024(4) 0.004(4) 0.007(4) 0.003(3)
C7 0.020(4) 0.018(4) 0.021(4) 0.002(4) 0.003(3) 0.002(4)
C8 0.020(4) 0.023(5) 0.023(5) -0.002(4) 0.005(4) 0.006(4)
C9 0.023(4) 0.024(5) 0.018(4) -0.002(4) 0.004(4) 0.000(4)
C71 0.028(5) 0.021(4) 0.018(4) 0.001(4) 0.009(4) 0.003(4)
C72 0.022(5) 0.038(6) 0.061(7) -0.013(6) 0.012(5) -0.001(5)
C73 0.044(7) 0.034(6) 0.086(9) -0.027(6) 0.028(7) 0.006(5)
C74 0.052(7) 0.026(5) 0.036(6) -0.005(5) 0.011(5) 0.001(5)
C75 0.037(6) 0.035(6) 0.041(6) -0.005(5) -0.003(5) 0.006(5)
C76 0.028(5) 0.030(5) 0.043(6) -0.004(5) -0.001(5) 0.009(4)
C91 0.024(5) 0.038(6) 0.019(5) -0.002(4) 0.004(4) 0.001(4)
C92 0.040(6) 0.045(6) 0.034(6) 0.012(5) 0.018(5) 0.007(5)
C93 0.051(7) 0.057(7) 0.040(6) 0.021(6) 0.020(6) 0.012(6)
C94 0.031(6) 0.114(12) 0.038(7) 0.017(7) 0.019(5) -0.003(7)
C95 0.033(6) 0.073(9) 0.039(6) 0.008(6) 0.018(5) 0.010(6)
C96 0.028(5) 0.045(6) 0.032(5) 0.004(5) 0.009(4) 0.006(5)
C111 0.021(4) 0.018(4) 0.031(5) 0.006(4) 0.010(4) 0.009(4)
C112 0.025(5) 0.029(5) 0.023(5) 0.007(4) 0.005(4) 0.006(4)
C113 0.039(6) 0.037(6) 0.024(5) 0.011(4) 0.011(4) 0.014(5)
C114 0.032(5) 0.033(5) 0.037(6) 0.019(5) 0.015(4) 0.010(4)
C115 0.024(5) 0.019(5) 0.039(6) 0.008(4) 0.010(4) -0.003(4)
C116 0.022(4) 0.023(5) 0.031(5) 0.004(4) 0.005(4) 0.008(4)
C121 0.015(4) 0.026(5) 0.019(4) 0.000(4) 0.002(3) 0.006(4)
C122 0.028(5) 0.027(5) 0.044(6) 0.012(4) 0.017(4) 0.013(4)
C123 0.039(6) 0.025(5) 0.055(7) 0.005(5) 0.019(5) 0.012(5)
C124 0.037(6) 0.036(6) 0.037(6) -0.001(5) 0.009(5) 0.021(5)
C125 0.049(6) 0.036(6) 0.044(6) 0.012(5) 0.028(5) 0.022(5)
C126 0.031(5) 0.025(5) 0.044(6) 0.008(4) 0.017(5) 0.009(4)
C131 0.023(4) 0.023(5) 0.029(5) 0.011(4) 0.010(4) 0.005(4)
C132 0.026(5) 0.021(5) 0.022(5) 0.002(4) 0.004(4) 0.006(4)
C133 0.028(5) 0.023(5) 0.024(5) 0.004(4) 0.001(4) 0.003(4)
C134 0.027(5) 0.034(6) 0.032(5) 0.006(4) -0.003(4) -0.003(4)
C135 0.025(5) 0.042(6) 0.038(6) 0.007(5) -0.002(4) 0.009(5)
C136 0.025(5) 0.027(5) 0.039(6) 0.006(4) 0.007(4) 0.010(4)
C211 0.029(5) 0.028(5) 0.020(5) -0.001(4) 0.009(4) 0.016(4)
C212 0.031(5) 0.042(6) 0.038(6) 0.007(5) 0.012(5) 0.017(5)
C213 0.040(6) 0.058(7) 0.036(6) 0.007(5) 0.009(5) 0.030(6)
C214 0.063(8) 0.050(7) 0.039(6) 0.014(5) 0.011(6) 0.042(6)
C215 0.078(9) 0.028(6) 0.031(6) 0.006(5) 0.013(6) 0.025(6)
C216 0.035(5) 0.036(6) 0.024(5) 0.003(4) 0.010(4) 0.015(5)
C221 0.016(4) 0.024(5) 0.035(5) 0.001(4) 0.013(4) 0.005(4)
C222 0.027(5) 0.037(6) 0.024(5) 0.004(4) 0.004(4) 0.007(4)
C223 0.042(6) 0.030(6) 0.055(7) 0.002(5) 0.013(5) 0.004(5)
C224 0.027(5) 0.032(6) 0.057(7) -0.007(5) 0.009(5) -0.004(5)
C225 0.026(5) 0.048(7) 0.038(6) -0.004(5) 0.006(5) 0.008(5)
C226 0.023(5) 0.038(6) 0.029(5) 0.004(4) 0.009(4) 0.006(4)
C231 0.016(4) 0.024(5) 0.025(5) -0.002(4) 0.008(4) -0.002(4)
C232 0.030(5) 0.029(5) 0.036(5) 0.008(4) 0.017(4) 0.011(4)
C233 0.048(6) 0.032(6) 0.039(6) 0.001(5) 0.026(5) 0.010(5)
C234 0.035(5) 0.036(6) 0.022(5) 0.003(4) 0.010(4) -0.002(4)
C235 0.036(5) 0.033(5) 0.030(5) 0.010(4) 0.010(4) 0.010(4)
C236 0.029(5) 0.029(5) 0.029(5) 0.006(4) 0.012(4) 0.012(4)
C1S 0.020(4) 0.019(4) 0.019(4) 0.0065(15) 0.0061(15) 0.0050(14)
Cl1A 0.0640(18) 0.0564(18) 0.0558(18) 0.0209(11) 0.0163(11) 0.0168(10)
Cl1B 0.047(3) 0.036(3) 0.068(4) 0.032(3) -0.031(3) -0.026(3)
C5 0.034(6) 0.051(7) 0.056(7) -0.021(6) 0.008(5) 0.009(5)
O1W 0.059(4) 0.057(4) 0.058(4) 0.0194(17) 0.0190(17) 0.0166(16)
O2W 0.048(4) 0.047(4) 0.047(4) 0.0150(15) 0.0163(16) 0.0134(15)

loop_
_atom_type_symbol
_atom_type_description
_atom_type_scat_dispersion_real
_atom_type_scat_dispersion_imag
_atom_type_scat_source
C C 0.0033 0.0016 'International Tables Vol C Tables 4.2.6.8 and 6.1.1.4'
H H 0.0000 0.0000 'International Tables Vol C Tables 4.2.6.8 and 6.1.1.4'
O O 0.0106 0.0060 'International Tables Vol C Tables 4.2.6.8 and 6.1.1.4'
P P 0.1023 0.0942 'International Tables Vol C Tables 4.2.6.8 and 6.1.1.4'
Cl Cl 0.1484 0.1585 'International Tables Vol C Tables 4.2.6.8 and 6.1.1.4'
Os Os -1.2165 7.6030 'International Tables Vol C Tables 4.2.6.8 and 6.1.1.4'

loop_
_geom_angle_atom_site_label_1
_geom_angle_atom_site_label_2
_geom_angle_atom_site_label_3
_geom_angle
C1 Os1 O1 79.7(3)
C1 Os1 C9 96.6(3)
O1 Os1 C9 161.8(3)
C1 Os1 C8 78.2(3)
O1 Os1 C8 152.6(3)
C9 Os1 C8 38.6(3)
C1 Os1 P1 99.9(2)
O1 Os1 P1 84.06(17)
C9 Os1 P1 114.1(3)
C8 Os1 P1 84.1(3)
C1 Os1 Cl2 87.5(2)
O1 Os1 Cl2 80.07(17)
C9 Os1 Cl2 82.0(3)
C8 Os1 Cl2 114.6(3)
P1 Os1 Cl2 161.01(7)
C1 Os1 Cl1 170.0(2)
O1 Os1 Cl1 91.69(15)
C9 Os1 Cl1 90.0(2)
C8 Os1 Cl1 111.5(2)
P1 Os1 Cl1 84.08(7)
Cl2 Os1 Cl1 86.02(7)
C111 P1 C121 102.2(4)
C111 P1 C131 100.9(4)
C121 P1 C131 102.3(4)
C111 P1 Os1 114.7(3)
C121 P1 Os1 117.5(3)
C131 P1 Os1 116.8(3)
C2 P2 C211 112.9(4)
C2 P2 C221 113.3(4)
C211 P2 C221 105.7(4)
C2 P2 C231 107.9(4)
C211 P2 C231 108.3(4)
C221 P2 C231 108.5(4)
C3 O1 Os1 110.5(5)
C6 C1 C2 127.1(7)
C6 C1 Os1 119.1(6)
C2 C1 Os1 113.8(6)
C3 C2 C1 112.8(7)
C3 C2 P2 116.5(6)
C1 C2 P2 130.7(6)
O1 C3 O2 121.8(7)
O1 C3 C2 120.7(7)
O2 C3 C2 117.4(7)
C3 O2 C4 119.2(6)
O2 C4 C5 106.2(7)
C7 C6 C1 115.4(7)
C6 C7 C71 124.6(8)
C6 C7 C8 115.9(7)
C71 C7 C8 119.5(7)
C9 C8 C7 116.1(8)
C9 C8 Os1 70.6(5)
C7 C8 Os1 110.6(6)
C8 C9 C91 125.4(9)
C8 C9 Os1 70.7(5)
C91 C9 Os1 124.8(6)
C72 C71 C76 116.8(8)
C72 C71 C7 122.3(8)
C76 C71 C7 120.9(8)
C71 C72 C73 121.7(9)
C74 C73 C72 119.8(10)
C75 C74 C73 120.2(9)
C74 C75 C76 119.1(10)
C75 C76 C71 122.3(9)
C92 C91 C96 118.0(10)
C92 C91 C9 117.9(9)
C96 C91 C9 123.8(10)
C91 C92 C93 122.1(11)
C94 C93 C92 119.1(12)
C95 C94 C93 120.4(11)
C94 C95 C96 120.1(12)
C91 C96 C95 120.3(11)
C116 C111 C112 117.2(9)
C116 C111 P1 119.3(7)
C112 C111 P1 123.5(7)
C113 C112 C111 122.2(8)
C114 C113 C112 120.5(9)
C113 C114 C115 118.8(9)
C114 C115 C116 119.9(8)
C111 C116 C115 121.4(9)
C122 C121 C126 118.6(8)
C122 C121 P1 124.4(7)
C126 C121 P1 116.9(7)
C121 C122 C123 121.2(9)
C124 C123 C122 118.9(9)
C125 C124 C123 120.9(9)
C124 C125 C126 120.1(10)
C125 C126 C121 120.3(9)
C132 C131 C136 118.0(8)
C132 C131 P1 121.1(7)
C136 C131 P1 120.0(7)
C133 C132 C131 120.3(9)
C134 C133 C132 121.5(9)
C133 C134 C135 119.6(9)
C136 C135 C134 119.2(9)
C135 C136 C131 121.3(9)
C216 C211 C212 119.9(9)
C216 C211 P2 120.6(7)
C212 C211 P2 119.5(8)
C213 C212 C211 120.4(11)
C214 C213 C212 118.9(10)
C215 C214 C213 121.7(10)
C214 C215 C216 119.7(11)
C211 C216 C215 119.5(10)
C222 C221 C226 119.2(8)
C222 C221 P2 121.6(7)
C226 C221 P2 119.2(8)
C221 C222 C223 120.9(9)
C222 C223 C224 119.0(11)
C225 C224 C223 120.0(10)
C224 C225 C226 120.2(10)
C225 C226 C221 120.6(10)
C232 C231 C236 120.4(8)
C232 C231 P2 121.1(7)
C236 C231 P2 118.2(6)
C233 C232 C231 119.8(10)
C232 C233 C234 119.9(9)
C235 C234 C233 119.6(9)
C234 C235 C236 121.1(10)
C235 C236 C231 119.2(8)
Cl1B C1S Cl1A 118.4(10)

loop_
_geom_bond_atom_site_label_1
_geom_bond_atom_site_label_2
_geom_bond_distance
Os1 C1 1.981(8)
Os1 O1 2.133(5)
Os1 C9 2.152(8)
Os1 C8 2.153(8)
Os1 P1 2.346(2)
Os1 Cl2 2.456(2)
Os1 Cl1 2.499(2)
P1 C111 1.829(9)
P1 C121 1.832(8)
P1 C131 1.836(9)
P2 C2 1.772(8)
P2 C211 1.794(9)
P2 C221 1.795(9)
P2 C231 1.831(9)
O1 C3 1.257(10)
C1 C6 1.423(11)
C1 C2 1.428(11)
C2 C3 1.427(11)
C3 O2 1.312(10)
O2 C4 1.469(9)
C4 C5 1.482(13)
C6 C7 1.344(12)
C7 C71 1.476(11)
C7 C8 1.491(12)
C8 C9 1.424(13)
C9 C91 1.495(13)
C71 C72 1.364(13)
C71 C76 1.390(13)
C72 C73 1.394(14)
C73 C74 1.374(16)
C74 C75 1.359(16)
C75 C76 1.390(13)
C91 C92 1.368(15)
C91 C96 1.373(14)
C92 C93 1.379(15)
C93 C94 1.375(19)
C94 C95 1.342(19)
C95 C96 1.408(15)
C111 C116 1.371(12)
C111 C112 1.392(12)
C112 C113 1.379(14)
C113 C114 1.371(13)
C114 C115 1.391(13)
C115 C116 1.410(13)
C121 C122 1.370(13)
C121 C126 1.416(13)
C122 C123 1.409(13)
C123 C124 1.385(15)
C124 C125 1.372(15)
C125 C126 1.384(13)
C131 C132 1.400(12)
C131 C136 1.413(13)
C132 C133 1.385(12)
C133 C134 1.347(14)
C134 C135 1.430(14)
C135 C136 1.364(13)
C211 C216 1.378(14)
C211 C212 1.418(13)
C212 C213 1.385(15)
C213 C214 1.384(17)
C214 C215 1.379(17)
C215 C216 1.412(14)
C221 C222 1.364(14)
C221 C226 1.397(13)
C222 C223 1.392(13)
C223 C224 1.416(16)
C224 C225 1.353(17)
C225 C226 1.390(14)
C231 C232 1.381(12)
C231 C236 1.387(13)
C232 C233 1.359(14)
C233 C234 1.408(15)
C234 C235 1.351(14)
C235 C236 1.371(13)
C1S Cl1B 1.689(16)
C1S Cl1A 1.708(17)

loop_
_geom_torsion_atom_site_label_1
_geom_torsion_atom_site_label_2
_geom_torsion_atom_site_label_3
_geom_torsion_atom_site_label_4
_geom_torsion
C1 Os1 P1 C111 -14.4(4)
O1 Os1 P1 C111 63.9(3)
C9 Os1 P1 C111 -116.4(4)
C8 Os1 P1 C111 -91.3(4)
Cl2 Os1 P1 C111 97.3(4)
Cl1 Os1 P1 C111 156.3(3)
C1 Os1 P1 C121 105.6(4)
O1 Os1 P1 C121 -176.0(3)
C9 Os1 P1 C121 3.7(4)
C8 Os1 P1 C121 28.8(4)
Cl2 Os1 P1 C121 -142.6(4)
Cl1 Os1 P1 C121 -83.7(3)
C1 Os1 P1 C131 -132.2(4)
O1 Os1 P1 C131 -53.8(4)
C9 Os1 P1 C131 125.9(4)
C8 Os1 P1 C131 150.9(4)
Cl2 Os1 P1 C131 -20.4(4)
Cl1 Os1 P1 C131 38.5(3)
C1 Os1 O1 C3 -14.4(6)
C9 Os1 O1 C3 65.3(11)
C8 Os1 O1 C3 -50.7(9)
P1 Os1 O1 C3 -115.6(6)
Cl2 Os1 O1 C3 74.9(6)
Cl1 Os1 O1 C3 160.5(6)
O1 Os1 C1 C6 -172.3(7)
C9 Os1 C1 C6 25.7(7)
C8 Os1 C1 C6 -8.5(7)
P1 Os1 C1 C6 -90.3(6)
Cl2 Os1 C1 C6 107.3(6)
Cl1 Os1 C1 C6 157.0(10)
O1 Os1 C1 C2 10.9(6)
C9 Os1 C1 C2 -151.1(6)
C8 Os1 C1 C2 174.7(7)
P1 Os1 C1 C2 92.9(6)
Cl2 Os1 C1 C2 -69.5(6)
Cl1 Os1 C1 C2 -19.8(19)
C6 C1 C2 C3 176.8(8)
Os1 C1 C2 C3 -6.7(10)
C6 C1 C2 P2 -2.2(14)
Os1 C1 C2 P2 174.2(6)
C211 P2 C2 C3 74.5(8)
C221 P2 C2 C3 -165.4(7)
C231 P2 C2 C3 -45.2(8)
C211 P2 C2 C1 -106.5(9)
C221 P2 C2 C1 13.7(10)
C231 P2 C2 C1 133.8(9)
Os1 O1 C3 O2 -166.6(7)
Os1 O1 C3 C2 15.5(10)
C1 C2 C3 O1 -6.8(12)
P2 C2 C3 O1 172.5(7)
C1 C2 C3 O2 175.2(8)
P2 C2 C3 O2 -5.6(11)
O1 C3 O2 C4 -8.9(13)
C2 C3 O2 C4 169.1(8)
C3 O2 C4 C5 156.8(9)
C2 C1 C6 C7 -173.4(9)
Os1 C1 C6 C7 10.3(11)
C1 C6 C7 C71 173.6(8)
C1 C6 C7 C8 -5.0(12)
C6 C7 C8 C9 -79.5(10)
C71 C7 C8 C9 101.9(10)
C6 C7 C8 Os1 -1.7(10)
C71 C7 C8 Os1 179.7(6)
C1 Os1 C8 C9 116.8(6)
O1 Os1 C8 C9 153.3(5)
P1 Os1 C8 C9 -141.8(5)
Cl2 Os1 C8 C9 35.1(6)
Cl1 Os1 C8 C9 -60.5(5)
C1 Os1 C8 C7 5.3(6)
O1 Os1 C8 C7 41.8(10)
C9 Os1 C8 C7 -111.5(8)
P1 Os1 C8 C7 106.7(6)
Cl2 Os1 C8 C7 -76.4(7)
Cl1 Os1 C8 C7 -172.0(5)
C7 C8 C9 C91 -136.4(8)
Os1 C8 C9 C91 119.5(8)
C7 C8 C9 Os1 104.0(7)
C1 Os1 C9 C8 -61.6(5)
O1 Os1 C9 C8 -138.6(8)
P1 Os1 C9 C8 42.4(5)
Cl2 Os1 C9 C8 -148.1(5)
Cl1 Os1 C9 C8 125.9(5)
C1 Os1 C9 C91 178.1(8)
O1 Os1 C9 C91 101.1(11)
C8 Os1 C9 C91 -120.3(11)
P1 Os1 C9 C91 -77.9(8)
Cl2 Os1 C9 C91 91.6(8)
Cl1 Os1 C9 C91 5.6(8)
C6 C7 C71 C72 -160.8(11)
C8 C7 C71 C72 17.7(14)
C6 C7 C71 C76 20.0(15)
C8 C7 C71 C76 -161.5(9)
C76 C71 C72 C73 -1.8(18)
C7 C71 C72 C73 179.0(12)
C71 C72 C73 C74 0(2)
C72 C73 C74 C75 2(2)
C73 C74 C75 C76 -2(2)
C74 C75 C76 C71 -0.2(19)
C72 C71 C76 C75 1.9(17)
C7 C71 C76 C75 -178.8(10)
C8 C9 C91 C92 -175.5(8)
Os1 C9 C91 C92 -85.4(10)
C8 C9 C91 C96 11.0(14)
Os1 C9 C91 C96 101.0(10)
C96 C91 C92 C93 1.3(15)
C9 C91 C92 C93 -172.6(9)
C91 C92 C93 C94 -0.2(17)
C92 C93 C94 C95 -1.3(18)
C93 C94 C95 C96 1.7(18)
C92 C91 C96 C95 -0.9(14)
C9 C91 C96 C95 172.6(9)
C94 C95 C96 C91 -0.6(16)
C121 P1 C111 C116 -71.9(7)
C131 P1 C111 C116 -177.3(7)
Os1 P1 C111 C116 56.3(7)
C121 P1 C111 C112 106.3(8)
C131 P1 C111 C112 0.9(8)
Os1 P1 C111 C112 -125.5(7)
C116 C111 C112 C113 0.5(13)
P1 C111 C112 C113 -177.7(7)
C111 C112 C113 C114 1.2(15)
C112 C113 C114 C115 -1.9(14)
C113 C114 C115 C116 1.0(14)
C112 C111 C116 C115 -1.4(13)
P1 C111 C116 C115 176.9(7)
C114 C115 C116 C111 0.7(14)
C111 P1 C121 C122 8.9(9)
C131 P1 C121 C122 113.1(8)
Os1 P1 C121 C122 -117.6(8)
C111 P1 C121 C126 -174.7(7)
C131 P1 C121 C126 -70.5(8)
Os1 P1 C121 C126 58.9(7)
C126 C121 C122 C123 -3.8(14)
P1 C121 C122 C123 172.5(8)
C121 C122 C123 C124 2.7(15)
C122 C123 C124 C125 0.3(16)
C123 C124 C125 C126 -2.1(16)
C124 C125 C126 C121 1.0(16)
C122 C121 C126 C125 2.0(14)
P1 C121 C126 C125 -174.6(8)
C111 P1 C131 C132 -87.8(8)
C121 P1 C131 C132 167.0(7)
Os1 P1 C131 C132 37.3(8)
C111 P1 C131 C136 81.4(8)
C121 P1 C131 C136 -23.8(8)
Os1 P1 C131 C136 -153.6(7)
C136 C131 C132 C133 0.3(13)
P1 C131 C132 C133 169.7(7)
C131 C132 C133 C134 0.8(15)
C132 C133 C134 C135 -0.7(15)
C133 C134 C135 C136 -0.5(16)
C134 C135 C136 C131 1.6(16)
C132 C131 C136 C135 -1.5(14)
P1 C131 C136 C135 -171.0(8)
C2 P2 C211 C216 -13.8(8)
C221 P2 C211 C216 -138.3(7)
C231 P2 C211 C216 105.6(7)
C2 P2 C211 C212 166.7(7)
C221 P2 C211 C212 42.3(8)
C231 P2 C211 C212 -73.8(8)
C216 C211 C212 C213 -0.7(14)
P2 C211 C212 C213 178.8(7)
C211 C212 C213 C214 0.0(15)
C212 C213 C214 C215 0.8(16)
C213 C214 C215 C216 -0.9(16)
C212 C211 C216 C215 0.6(13)
P2 C211 C216 C215 -178.9(7)
C214 C215 C216 C211 0.2(14)
C2 P2 C221 C222 90.5(8)
C211 P2 C221 C222 -145.3(8)
C231 P2 C221 C222 -29.3(9)
C2 P2 C221 C226 -87.6(8)
C211 P2 C221 C226 36.6(8)
C231 P2 C221 C226 152.6(7)
C226 C221 C222 C223 0.6(14)
P2 C221 C222 C223 -177.5(8)
C221 C222 C223 C224 0.4(16)
C222 C223 C224 C225 -1.6(16)
C223 C224 C225 C226 1.9(16)
C224 C225 C226 C221 -0.9(15)
C222 C221 C226 C225 -0.4(14)
P2 C221 C226 C225 177.7(7)
C2 P2 C231 C232 134.2(7)
C211 P2 C231 C232 11.6(9)
C221 P2 C231 C232 -102.7(8)
C2 P2 C231 C236 -38.3(8)
C211 P2 C231 C236 -160.9(7)
C221 P2 C231 C236 84.8(8)
C236 C231 C232 C233 1.6(14)
P2 C231 C232 C233 -170.7(8)
C231 C232 C233 C234 -1.1(15)
C232 C233 C234 C235 -0.4(15)
C233 C234 C235 C236 1.2(15)
C234 C235 C236 C231 -0.7(15)
C232 C231 C236 C235 -0.8(14)
P2 C231 C236 C235 171.8(7)
